data_1554385
loop_
_publ_author_name
'Li, Jia'
'Luo, Man'
'Sheng, Xingchao'
'Hua, Haiming'
'Yao, Weiwei'
'Pullarkat, Sumod A.'
'Xu, Li'
'Ma, Mengtao'

_publ_section_title
;
 Unsymmetrical \b-diketiminate magnesium(i) complexes: syntheses and
 application in catalytic hydroboration of alkyne, nitrile and carbonyl
 compounds
;
_journal_issue 24
_journal_name_full 'Organic Chemistry Frontiers'
_journal_page_first 3538
_journal_paper_doi 10.1039/C8QO00720A
_journal_volume 5
_journal_year 2018
_chemical_formula_moiety 'C54 H53 Mg N2'
_chemical_formula_sum 'C54 H53 Mg N2'
_chemical_formula_weight 754.29
_space_group_crystal_system monoclinic
_space_group_IT_number 14
_space_group_name_Hall '-P 2ybc'
_space_group_name_H-M_alt 'P 1 21/c 1'
_atom_sites_solution_hydrogens geom
_audit_creation_method SHELXL-2014/7
_audit_update_record
;
2018-01-02 deposited with the CCDC.
2018-11-06 downloaded from the CCDC.
;
_cell_angle_alpha 90
_cell_angle_beta 93.495(3)
_cell_angle_gamma 90
_cell_formula_units_Z 4
_cell_length_a 11.4271(14)
_cell_length_b 17.954(2)
_cell_length_c 20.908(3)
_cell_measurement_reflns_used 9866
_cell_measurement_temperature 130(2)
_cell_measurement_theta_max 28.333
_cell_measurement_theta_min 2.2575
_cell_volume 4281.6(9)
_computing_structure_refinement 'SHELXL-2014/7 (Sheldrick, 2014)'
_diffrn_ambient_temperature 130(2)
_diffrn_measured_fraction_theta_full 0.999
_diffrn_measured_fraction_theta_max 0.998
_diffrn_measurement_device_type 'BRUKER D8 VENTURE PHOTON'
_diffrn_measurement_method 'PHI AND OMEGA SCANS'
_diffrn_radiation_type MoK\a
_diffrn_radiation_wavelength 0.71073
_diffrn_reflns_av_R_equivalents 0.0442
_diffrn_reflns_av_unetI/netI 0.0445
_diffrn_reflns_Laue_measured_fraction_full 0.999
_diffrn_reflns_Laue_measured_fraction_max 0.998
_diffrn_reflns_limit_h_max 15
_diffrn_reflns_limit_h_min -15
_diffrn_reflns_limit_k_max 23
_diffrn_reflns_limit_k_min -23
_diffrn_reflns_limit_l_max 18
_diffrn_reflns_limit_l_min -27
_diffrn_reflns_number 38616
_diffrn_reflns_point_group_measured_fraction_full 0.999
_diffrn_reflns_point_group_measured_fraction_max 0.998
_diffrn_reflns_theta_full 25.242
_diffrn_reflns_theta_max 28.347
_diffrn_reflns_theta_min 2.115
_diffrn_source 'FINE-FOCUS SEALED TUBE'
_exptl_absorpt_coefficient_mu 0.080
_exptl_crystal_colour yellow
_exptl_crystal_density_diffrn 1.170
_exptl_crystal_description Block
_exptl_crystal_F_000 1612
_exptl_crystal_size_max 0.2
_exptl_crystal_size_mid 0.1
_exptl_crystal_size_min 0.1
_refine_diff_density_max 2.047
_refine_diff_density_min -0.256
_refine_diff_density_rms 0.060
_refine_ls_extinction_method none
_refine_ls_goodness_of_fit_ref 1.023
_refine_ls_hydrogen_treatment constr
_refine_ls_matrix_type full
_refine_ls_number_parameters 521
_refine_ls_number_reflns 10668
_refine_ls_number_restraints 0
_refine_ls_restrained_S_all 1.023
_refine_ls_R_factor_all 0.0857
_refine_ls_R_factor_gt 0.0559
_refine_ls_shift/su_max 0.001
_refine_ls_shift/su_mean 0.000
_refine_ls_structure_factor_coef Fsqd
_refine_ls_weighting_details 'w=1/[\s^2^(Fo^2^)+(0.0849P)^2^+1.9661P] where P=(Fo^2^+2Fc^2^)/3'
_refine_ls_weighting_scheme calc
_refine_ls_wR_factor_gt 0.1467
_refine_ls_wR_factor_ref 0.1664
_reflns_Friedel_coverage 0.000
_reflns_number_gt 7587
_reflns_number_total 10690
_reflns_threshold_expression 'I > 2\s(I)'
_cod_data_source_file c8qo00720a2.cif
_cod_data_source_block 4444_a
_cod_original_sg_symbol_H-M 'P 21/c'
_cod_database_code 1554385
_shelx_shelxl_version_number 2014/7
_shelx_space_group_comment
;
The symmetry employed for this shelxl refinement is uniquely defined
by the following loop, which should always be used as a source of
symmetry information in preference to the above space-group names.
They are only intended as comments.
;

loop_
_space_group_symop_operation_xyz
'x, y, z'
'-x, y+1/2, -z+1/2'
'-x, -y, -z'
'x, -y-1/2, z-1/2'

loop_
_atom_site_label
_atom_site_type_symbol
_atom_site_fract_x
_atom_site_fract_y
_atom_site_fract_z
_atom_site_U_iso_or_equiv
_atom_site_adp_type
_atom_site_occupancy
_atom_site_site_symmetry_order
_atom_site_calc_flag
_atom_site_refinement_flags_posn
_atom_site_refinement_flags_adp
Mg1 Mg 0.45406(5) 0.57394(3) 0.51238(3) 0.02057(14) Uani 1 1 d . .
C1 C 0.12732(15) 0.68352(11) 0.56016(9) 0.0279(4) Uani 1 1 d . .
H1A H 0.0923 0.7271 0.5382 0.042 Uiso 1 1 calc R U
H1B H 0.1310 0.6919 0.6066 0.042 Uiso 1 1 calc R U
H1C H 0.0793 0.6394 0.5497 0.042 Uiso 1 1 calc R U
N1 N 0.30739(12) 0.60907(8) 0.55549(7) 0.0196(3) Uani 1 1 d . .
N2 N 0.49246(12) 0.68278(8) 0.48844(7) 0.0197(3) Uani 1 1 d . .
C2 C 0.24979(14) 0.67142(10) 0.53852(8) 0.0211(3) Uani 1 1 d . .
C4 C 0.41217(15) 0.73670(10) 0.48322(8) 0.0214(3) Uani 1 1 d . .
C3 C 0.29735(15) 0.72851(10) 0.50286(8) 0.0228(3) Uani 1 1 d . .
H3 H 0.2446 0.7674 0.4900 0.027 Uiso 1 1 calc R U
C6 C 0.25586(14) 0.56287(9) 0.60222(8) 0.0208(3) Uani 1 1 d . .
C5 C 0.44219(17) 0.81186(10) 0.45584(9) 0.0273(4) Uani 1 1 d . .
H5A H 0.4754 0.8050 0.4141 0.041 Uiso 1 1 calc R U
H5B H 0.4996 0.8370 0.4851 0.041 Uiso 1 1 calc R U
H5C H 0.3710 0.8422 0.4506 0.041 Uiso 1 1 calc R U
C7 C 0.18198(15) 0.50377(10) 0.58198(9) 0.0255(4) Uani 1 1 d . .
C8 C 0.13160(15) 0.46043(10) 0.62805(10) 0.0291(4) Uani 1 1 d . .
H8 H 0.0791 0.4217 0.6146 0.035 Uiso 1 1 calc R U
C9 C 0.15568(17) 0.47203(11) 0.69296(10) 0.0304(4) Uani 1 1 d . .
C10 C 0.23311(16) 0.52859(10) 0.71190(9) 0.0270(4) Uani 1 1 d . .
H10 H 0.2531 0.5357 0.7563 0.032 Uiso 1 1 calc R U
C11 C 0.28229(14) 0.57521(9) 0.66759(8) 0.0209(3) Uani 1 1 d . .
C12 C 0.15932(18) 0.48734(13) 0.51163(10) 0.0364(5) Uani 1 1 d . .
H12A H 0.1187 0.5296 0.4907 0.055 Uiso 1 1 calc R U
H12B H 0.1105 0.4426 0.5063 0.055 Uiso 1 1 calc R U
H12C H 0.2341 0.4790 0.4921 0.055 Uiso 1 1 calc R U
C13 C 0.1000(2) 0.42495(14) 0.74221(12) 0.0474(6) Uani 1 1 d . .
H13A H 0.0795 0.3761 0.7237 0.071 Uiso 1 1 calc R U
H13B H 0.0289 0.4496 0.7555 0.071 Uiso 1 1 calc R U
H13C H 0.1552 0.4184 0.7795 0.071 Uiso 1 1 calc R U
C14 C 0.36778(15) 0.63670(9) 0.69033(8) 0.0209(3) Uani 1 1 d . .
H14 H 0.3905 0.6628 0.6507 0.025 Uiso 1 1 calc R U
C15 C 0.31031(15) 0.69544(10) 0.73041(8) 0.0220(3) Uani 1 1 d . .
C16 C 0.28316(16) 0.68353(11) 0.79386(9) 0.0271(4) Uani 1 1 d . .
H16 H 0.3015 0.6370 0.8136 0.033 Uiso 1 1 calc R U
C18 C 0.20424(16) 0.80712(12) 0.80093(10) 0.0337(4) Uani 1 1 d . .
H18 H 0.1688 0.8450 0.8249 0.040 Uiso 1 1 calc R U
C17 C 0.22988(16) 0.73854(12) 0.82846(9) 0.0317(4) Uani 1 1 d . .
H17 H 0.2109 0.7291 0.8713 0.038 Uiso 1 1 calc R U
C19 C 0.23046(17) 0.82013(11) 0.73851(10) 0.0327(4) Uani 1 1 d . .
H19 H 0.2126 0.8670 0.7192 0.039 Uiso 1 1 calc R U
C20 C 0.28301(16) 0.76477(10) 0.70357(9) 0.0273(4) Uani 1 1 d . .
H20 H 0.3006 0.7745 0.6605 0.033 Uiso 1 1 calc R U
C21 C 0.48134(15) 0.60456(10) 0.72147(8) 0.0225(3) Uani 1 1 d . .
C22 C 0.55103(17) 0.64381(11) 0.76695(10) 0.0304(4) Uani 1 1 d . .
H22 H 0.5258 0.6911 0.7811 0.037 Uiso 1 1 calc R U
C23 C 0.65663(18) 0.61478(12) 0.79189(11) 0.0371(5) Uani 1 1 d . .
H23 H 0.7024 0.6421 0.8233 0.045 Uiso 1 1 calc R U
C24 C 0.69584(17) 0.54636(12) 0.77142(10) 0.0351(5) Uani 1 1 d . .
H24 H 0.7682 0.5265 0.7886 0.042 Uiso 1 1 calc R U
C25 C 0.62873(17) 0.50737(11) 0.72583(10) 0.0328(4) Uani 1 1 d . .
H25 H 0.6555 0.4607 0.7111 0.039 Uiso 1 1 calc R U
C26 C 0.52242(16) 0.53579(10) 0.70133(9) 0.0282(4) Uani 1 1 d . .
H26 H 0.4767 0.5079 0.6703 0.034 Uiso 1 1 calc R U
C27 C 0.60744(14) 0.69957(9) 0.46824(8) 0.0199(3) Uani 1 1 d . .
C28 C 0.69726(14) 0.72176(9) 0.51267(8) 0.0216(3) Uani 1 1 d . .
C29 C 0.80820(15) 0.73662(10) 0.49088(9) 0.0258(4) Uani 1 1 d . .
H29 H 0.8696 0.7516 0.5208 0.031 Uiso 1 1 calc R U
C30 C 0.83104(16) 0.73002(10) 0.42653(9) 0.0271(4) Uani 1 1 d . .
C31 C 0.74126(16) 0.70657(10) 0.38389(9) 0.0264(4) Uani 1 1 d . .
H31 H 0.7561 0.7017 0.3399 0.032 Uiso 1 1 calc R U
C32 C 0.63003(15) 0.68994(10) 0.40340(8) 0.0229(4) Uani 1 1 d . .
C33 C 0.53596(17) 0.66184(11) 0.35581(9) 0.0300(4) Uani 1 1 d . .
H33A H 0.4726 0.6986 0.3512 0.045 Uiso 1 1 calc R U
H33B H 0.5048 0.6146 0.3711 0.045 Uiso 1 1 calc R U
H33C H 0.5693 0.6540 0.3142 0.045 Uiso 1 1 calc R U
C34 C 0.95149(18) 0.74585(13) 0.40409(11) 0.0380(5) Uani 1 1 d . .
H34A H 0.9964 0.6994 0.4034 0.057 Uiso 1 1 calc R U
H34B H 0.9920 0.7813 0.4334 0.057 Uiso 1 1 calc R U
H34C H 0.9443 0.7672 0.3609 0.057 Uiso 1 1 calc R U
C35 C 0.67514(14) 0.73070(10) 0.58352(8) 0.0224(3) Uani 1 1 d . .
H35 H 0.6075 0.6974 0.5917 0.027 Uiso 1 1 calc R U
C36 C 0.63726(15) 0.80921(10) 0.60087(9) 0.0245(4) Uani 1 1 d . .
C37 C 0.67463(17) 0.87262(11) 0.57038(10) 0.0323(4) Uani 1 1 d . .
H37 H 0.7260 0.8682 0.5365 0.039 Uiso 1 1 calc R U
C38 C 0.63745(19) 0.94298(12) 0.58894(11) 0.0374(5) Uani 1 1 d . .
H38 H 0.6631 0.9860 0.5673 0.045 Uiso 1 1 calc R U
C39 C 0.56397(18) 0.95060(12) 0.63835(11) 0.0380(5) Uani 1 1 d . .
H39 H 0.5387 0.9986 0.6508 0.046 Uiso 1 1 calc R U
C40 C 0.5272(2) 0.88757(13) 0.66974(11) 0.0407(5) Uani 1 1 d . .
H40 H 0.4771 0.8923 0.7041 0.049 Uiso 1 1 calc R U
C41 C 0.56335(18) 0.81776(12) 0.65101(10) 0.0338(4) Uani 1 1 d . .
H41 H 0.5374 0.7749 0.6727 0.041 Uiso 1 1 calc R U
C42 C 0.77880(15) 0.70235(10) 0.62672(8) 0.0246(4) Uani 1 1 d . .
C43 C 0.85114(18) 0.74904(12) 0.66408(10) 0.0359(5) Uani 1 1 d . .
H43 H 0.8369 0.8012 0.6638 0.043 Uiso 1 1 calc R U
C44 C 0.94446(19) 0.72011(14) 0.70207(11) 0.0430(5) Uani 1 1 d . .
H44 H 0.9933 0.7528 0.7275 0.052 Uiso 1 1 calc R U
C45 C 0.96678(18) 0.64515(14) 0.70326(10) 0.0403(5) Uani 1 1 d . .
H45 H 1.0306 0.6258 0.7294 0.048 Uiso 1 1 calc R U
C46 C 0.89540(19) 0.59816(13) 0.66610(10) 0.0397(5) Uani 1 1 d . .
H46 H 0.9106 0.5461 0.6662 0.048 Uiso 1 1 calc R U
C47 C 0.80188(18) 0.62640(11) 0.62872(10) 0.0326(4) Uani 1 1 d . .
H47 H 0.7525 0.5933 0.6040 0.039 Uiso 1 1 calc R U
C48 C 1.0734(2) 0.55545(16) 0.90470(15) 0.0573(7) Uani 1 1 d . .
H48A H 1.1351 0.5219 0.8915 0.086 Uiso 1 1 calc R U
H48B H 1.0989 0.5794 0.9453 0.086 Uiso 1 1 calc R U
H48C H 1.0581 0.5936 0.8717 0.086 Uiso 1 1 calc R U
C49 C 0.9634(2) 0.51177(13) 0.91318(10) 0.0410(5) Uani 1 1 d . .
C50 C 0.9623(3) 0.43466(14) 0.90777(12) 0.0565(7) Uani 1 1 d . .
H50 H 1.0326 0.4091 0.8994 0.068 Uiso 1 1 calc R U
C51 C 0.8609(4) 0.39471(16) 0.91440(14) 0.0694(9) Uani 1 1 d . .
H51 H 0.8619 0.3420 0.9104 0.083 Uiso 1 1 calc R U
C52 C 0.7587(3) 0.43002(18) 0.92663(13) 0.0670(9) Uani 1 1 d . .
H52 H 0.6890 0.4022 0.9309 0.080 Uiso 1 1 calc R U
C53 C 0.7579(2) 0.50651(16) 0.93267(12) 0.0529(6) Uani 1 1 d . .
H53 H 0.6873 0.5316 0.9413 0.064 Uiso 1 1 calc R U
C54 C 0.8599(2) 0.54662(14) 0.92619(11) 0.0435(5) Uani 1 1 d . .
H54 H 0.8586 0.5992 0.9308 0.052 Uiso 1 1 calc R U

loop_
_atom_site_aniso_label
_atom_site_aniso_U_11
_atom_site_aniso_U_22
_atom_site_aniso_U_33
_atom_site_aniso_U_23
_atom_site_aniso_U_13
_atom_site_aniso_U_12
Mg1 0.0192(3) 0.0194(3) 0.0235(3) -0.0010(2) 0.0036(2) 0.0019(2)
C1 0.0200(8) 0.0324(10) 0.0318(10) 0.0031(8) 0.0054(7) 0.0057(7)
N1 0.0181(6) 0.0219(7) 0.0189(7) -0.0017(5) 0.0016(5) 0.0010(5)
N2 0.0183(7) 0.0217(7) 0.0190(7) -0.0009(5) 0.0016(5) 0.0002(5)
C2 0.0177(8) 0.0278(9) 0.0175(8) -0.0032(6) -0.0010(6) 0.0029(6)
C4 0.0234(8) 0.0237(8) 0.0167(8) -0.0001(6) -0.0007(6) 0.0010(7)
C3 0.0208(8) 0.0257(9) 0.0218(8) 0.0017(7) -0.0001(6) 0.0061(7)
C6 0.0174(7) 0.0211(8) 0.0244(8) -0.0014(6) 0.0043(6) 0.0028(6)
C5 0.0298(9) 0.0245(9) 0.0279(9) 0.0037(7) 0.0032(7) 0.0033(7)
C7 0.0199(8) 0.0260(9) 0.0305(9) -0.0060(7) 0.0019(7) 0.0011(7)
C8 0.0215(8) 0.0220(9) 0.0440(11) -0.0046(8) 0.0046(8) -0.0040(7)
C9 0.0291(9) 0.0233(9) 0.0393(11) 0.0048(8) 0.0072(8) -0.0025(7)
C10 0.0310(9) 0.0260(9) 0.0241(9) 0.0027(7) 0.0017(7) -0.0011(7)
C11 0.0203(8) 0.0183(8) 0.0242(8) 0.0015(6) 0.0011(6) 0.0007(6)
C12 0.0293(10) 0.0454(12) 0.0348(11) -0.0160(9) 0.0039(8) -0.0090(9)
C13 0.0539(14) 0.0405(13) 0.0484(14) 0.0113(10) 0.0089(11) -0.0168(11)
C14 0.0233(8) 0.0205(8) 0.0188(8) 0.0004(6) 0.0015(6) -0.0012(6)
C15 0.0207(8) 0.0232(8) 0.0219(8) -0.0033(6) -0.0009(6) -0.0031(6)
C16 0.0255(9) 0.0304(10) 0.0254(9) -0.0007(7) 0.0006(7) -0.0008(7)
C18 0.0237(9) 0.0379(11) 0.0392(11) -0.0156(9) 0.0000(8) 0.0016(8)
C17 0.0257(9) 0.0432(12) 0.0263(9) -0.0074(8) 0.0029(7) -0.0025(8)
C19 0.0330(10) 0.0247(9) 0.0401(11) -0.0049(8) -0.0014(8) 0.0018(8)
C20 0.0306(9) 0.0246(9) 0.0266(9) -0.0020(7) -0.0003(7) -0.0019(7)
C21 0.0237(8) 0.0224(8) 0.0217(8) 0.0025(7) 0.0032(7) -0.0017(7)
C22 0.0292(9) 0.0282(10) 0.0336(10) -0.0044(8) -0.0010(8) -0.0006(8)
C23 0.0297(10) 0.0408(12) 0.0395(11) -0.0061(9) -0.0083(9) -0.0011(9)
C24 0.0248(9) 0.0428(12) 0.0373(11) 0.0048(9) -0.0019(8) 0.0039(8)
C25 0.0309(10) 0.0293(10) 0.0385(11) 0.0011(8) 0.0040(8) 0.0061(8)
C26 0.0288(9) 0.0266(9) 0.0289(9) -0.0021(7) -0.0002(7) 0.0004(7)
C27 0.0199(8) 0.0174(8) 0.0225(8) -0.0003(6) 0.0029(6) 0.0015(6)
C28 0.0214(8) 0.0207(8) 0.0230(8) -0.0020(6) 0.0038(6) -0.0004(6)
C29 0.0219(8) 0.0267(9) 0.0291(9) -0.0042(7) 0.0030(7) -0.0036(7)
C30 0.0259(9) 0.0239(9) 0.0327(10) -0.0003(7) 0.0110(7) -0.0001(7)
C31 0.0318(9) 0.0247(9) 0.0238(9) 0.0004(7) 0.0101(7) 0.0028(7)
C32 0.0266(9) 0.0200(8) 0.0223(8) -0.0002(6) 0.0022(7) 0.0022(7)
C33 0.0354(10) 0.0330(10) 0.0215(9) -0.0040(7) 0.0008(8) -0.0001(8)
C34 0.0313(10) 0.0408(12) 0.0439(12) -0.0032(9) 0.0184(9) -0.0056(9)
C35 0.0189(8) 0.0265(9) 0.0218(8) -0.0050(7) 0.0017(6) -0.0034(7)
C36 0.0203(8) 0.0290(9) 0.0240(9) -0.0061(7) -0.0005(7) 0.0000(7)
C37 0.0321(10) 0.0312(10) 0.0345(10) -0.0052(8) 0.0092(8) -0.0036(8)
C38 0.0408(11) 0.0292(10) 0.0425(12) -0.0036(9) 0.0048(9) -0.0047(9)
C39 0.0357(11) 0.0347(11) 0.0436(12) -0.0099(9) 0.0026(9) 0.0060(9)
C40 0.0420(12) 0.0443(12) 0.0370(11) -0.0044(9) 0.0136(9) 0.0104(10)
C41 0.0355(10) 0.0355(11) 0.0314(10) -0.0004(8) 0.0106(8) 0.0051(8)
C42 0.0221(8) 0.0307(9) 0.0212(8) -0.0020(7) 0.0039(7) -0.0028(7)
C43 0.0317(10) 0.0361(11) 0.0390(11) -0.0080(9) -0.0055(9) -0.0022(9)
C44 0.0306(11) 0.0558(14) 0.0412(12) -0.0089(11) -0.0091(9) -0.0037(10)
C45 0.0265(10) 0.0616(15) 0.0328(11) 0.0047(10) 0.0023(8) 0.0092(10)
C46 0.0411(12) 0.0419(12) 0.0366(11) 0.0021(9) 0.0067(9) 0.0120(10)
C47 0.0354(10) 0.0313(10) 0.0311(10) -0.0040(8) 0.0017(8) 0.0004(8)
C48 0.0462(14) 0.0563(16) 0.0694(18) -0.0032(14) 0.0023(13) 0.0066(12)
C49 0.0540(14) 0.0360(12) 0.0323(11) -0.0010(9) -0.0025(10) 0.0031(10)
C50 0.089(2) 0.0417(14) 0.0389(13) -0.0017(11) 0.0005(13) 0.0121(14)
C51 0.124(3) 0.0368(14) 0.0463(15) 0.0010(12) -0.0029(17) -0.0186(17)
C52 0.092(2) 0.071(2) 0.0367(14) 0.0083(13) -0.0081(14) -0.0393(18)
C53 0.0544(15) 0.0664(17) 0.0373(13) 0.0043(12) -0.0029(11) -0.0113(13)
C54 0.0515(13) 0.0389(12) 0.0392(12) -0.0019(10) -0.0040(10) -0.0020(10)

loop_
_atom_type_symbol
_atom_type_description
_atom_type_scat_dispersion_real
_atom_type_scat_dispersion_imag
_atom_type_scat_source
C C 0.0033 0.0016 'International Tables Vol C Tables 4.2.6.8 and 6.1.1.4'
H H 0.0000 0.0000 'International Tables Vol C Tables 4.2.6.8 and 6.1.1.4'
N N 0.0061 0.0033 'International Tables Vol C Tables 4.2.6.8 and 6.1.1.4'
Mg Mg 0.0486 0.0363 'International Tables Vol C Tables 4.2.6.8 and 6.1.1.4'

loop_
_geom_angle_atom_site_label_1
_geom_angle_atom_site_label_2
_geom_angle_atom_site_label_3
_geom_angle
_geom_angle_site_symmetry_3
N1 Mg1 N2 90.40(6) .
N1 Mg1 Mg1 132.20(5) 3_666
N2 Mg1 Mg1 137.14(5) 3_666
C2 C1 H1A 109.5 .
C2 C1 H1B 109.5 .
H1A C1 H1B 109.5 .
C2 C1 H1C 109.5 .
H1A C1 H1C 109.5 .
H1B C1 H1C 109.5 .
C2 N1 C6 116.70(14) .
C2 N1 Mg1 122.95(11) .
C6 N1 Mg1 120.12(11) .
C4 N2 C27 117.42(14) .
C4 N2 Mg1 123.36(11) .
C27 N2 Mg1 118.70(10) .
N1 C2 C3 123.73(15) .
N1 C2 C1 119.40(15) .
C3 C2 C1 116.84(15) .
N2 C4 C3 123.34(16) .
N2 C4 C5 120.50(15) .
C3 C4 C5 116.16(15) .
C2 C3 C4 129.27(16) .
C2 C3 H3 115.4 .
C4 C3 H3 115.4 .
C11 C6 C7 120.25(16) .
C11 C6 N1 120.02(15) .
C7 C6 N1 119.69(15) .
C4 C5 H5A 109.5 .
C4 C5 H5B 109.5 .
H5A C5 H5B 109.5 .
C4 C5 H5C 109.5 .
H5A C5 H5C 109.5 .
H5B C5 H5C 109.5 .
C8 C7 C6 118.73(17) .
C8 C7 C12 120.86(17) .
C6 C7 C12 120.41(17) .
C9 C8 C7 121.96(17) .
C9 C8 H8 119.0 .
C7 C8 H8 119.0 .
C8 C9 C10 118.36(17) .
C8 C9 C13 121.32(18) .
C10 C9 C13 120.32(19) .
C9 C10 C11 121.72(18) .
C9 C10 H10 119.1 .
C11 C10 H10 119.1 .
C10 C11 C6 118.88(16) .
C10 C11 C14 120.18(16) .
C6 C11 C14 120.89(15) .
C7 C12 H12A 109.5 .
C7 C12 H12B 109.5 .
H12A C12 H12B 109.5 .
C7 C12 H12C 109.5 .
H12A C12 H12C 109.5 .
H12B C12 H12C 109.5 .
C9 C13 H13A 109.5 .
C9 C13 H13B 109.5 .
H13A C13 H13B 109.5 .
C9 C13 H13C 109.5 .
H13A C13 H13C 109.5 .
H13B C13 H13C 109.5 .
C15 C14 C21 114.26(14) .
C15 C14 C11 112.49(14) .
C21 C14 C11 111.66(14) .
C15 C14 H14 105.9 .
C21 C14 H14 105.9 .
C11 C14 H14 105.9 .
C20 C15 C16 117.51(17) .
C20 C15 C14 119.43(16) .
C16 C15 C14 123.05(16) .
C17 C16 C15 121.08(18) .
C17 C16 H16 119.5 .
C15 C16 H16 119.5 .
C19 C18 C17 119.52(18) .
C19 C18 H18 120.2 .
C17 C18 H18 120.2 .
C18 C17 C16 120.38(19) .
C18 C17 H17 119.8 .
C16 C17 H17 119.8 .
C18 C19 C20 120.16(19) .
C18 C19 H19 119.9 .
C20 C19 H19 119.9 .
C19 C20 C15 121.35(18) .
C19 C20 H20 119.3 .
C15 C20 H20 119.3 .
C22 C21 C26 117.69(17) .
C22 C21 C14 122.30(16) .
C26 C21 C14 119.86(16) .
C23 C22 C21 120.96(18) .
C23 C22 H22 119.5 .
C21 C22 H22 119.5 .
C24 C23 C22 120.53(19) .
C24 C23 H23 119.7 .
C22 C23 H23 119.7 .
C25 C24 C23 119.20(18) .
C25 C24 H24 120.4 .
C23 C24 H24 120.4 .
C24 C25 C26 120.45(19) .
C24 C25 H25 119.8 .
C26 C25 H25 119.8 .
C25 C26 C21 121.17(18) .
C25 C26 H26 119.4 .
C21 C26 H26 119.4 .
C28 C27 C32 120.32(15) .
C28 C27 N2 120.76(15) .
C32 C27 N2 118.86(15) .
C29 C28 C27 118.72(16) .
C29 C28 C35 120.20(15) .
C27 C28 C35 121.07(14) .
C30 C29 C28 121.73(17) .
C30 C29 H29 119.1 .
C28 C29 H29 119.1 .
C31 C30 C29 118.29(16) .
C31 C30 C34 120.79(17) .
C29 C30 C34 120.89(18) .
C30 C31 C32 122.10(16) .
C30 C31 H31 118.9 .
C32 C31 H31 118.9 .
C31 C32 C27 118.76(16) .
C31 C32 C33 120.41(16) .
C27 C32 C33 120.83(16) .
C32 C33 H33A 109.5 .
C32 C33 H33B 109.5 .
H33A C33 H33B 109.5 .
C32 C33 H33C 109.5 .
H33A C33 H33C 109.5 .
H33B C33 H33C 109.5 .
C30 C34 H34A 109.5 .
C30 C34 H34B 109.5 .
H34A C34 H34B 109.5 .
C30 C34 H34C 109.5 .
H34A C34 H34C 109.5 .
H34B C34 H34C 109.5 .
C36 C35 C28 113.23(15) .
C36 C35 C42 112.79(14) .
C28 C35 C42 111.68(14) .
C36 C35 H35 106.2 .
C28 C35 H35 106.2 .
C42 C35 H35 106.2 .
C37 C36 C41 118.27(18) .
C37 C36 C35 123.39(16) .
C41 C36 C35 118.33(17) .
C36 C37 C38 120.57(18) .
C36 C37 H37 119.7 .
C38 C37 H37 119.7 .
C39 C38 C37 120.6(2) .
C39 C38 H38 119.7 .
C37 C38 H38 119.7 .
C38 C39 C40 119.4(2) .
C38 C39 H39 120.3 .
C40 C39 H39 120.3 .
C41 C40 C39 120.06(19) .
C41 C40 H40 120.0 .
C39 C40 H40 120.0 .
C40 C41 C36 121.2(2) .
C40 C41 H41 119.4 .
C36 C41 H41 119.4 .
C43 C42 C47 118.14(18) .
C43 C42 C35 123.02(17) .
C47 C42 C35 118.85(16) .
C42 C43 C44 120.4(2) .
C42 C43 H43 119.8 .
C44 C43 H43 119.8 .
C45 C44 C43 120.8(2) .
C45 C44 H44 119.6 .
C43 C44 H44 119.6 .
C44 C45 C46 119.2(2) .
C44 C45 H45 120.4 .
C46 C45 H45 120.4 .
C45 C46 C47 120.3(2) .
C45 C46 H46 119.8 .
C47 C46 H46 119.8 .
C46 C47 C42 121.08(19) .
C46 C47 H47 119.5 .
C42 C47 H47 119.5 .
C49 C48 H48A 109.5 .
C49 C48 H48B 109.5 .
H48A C48 H48B 109.5 .
C49 C48 H48C 109.5 .
H48A C48 H48C 109.5 .
H48B C48 H48C 109.5 .
C54 C49 C50 117.7(2) .
C54 C49 C48 121.4(2) .
C50 C49 C48 121.0(2) .
C51 C50 C49 120.9(3) .
C51 C50 H50 119.5 .
C49 C50 H50 119.5 .
C52 C51 C50 120.7(3) .
C52 C51 H51 119.6 .
C50 C51 H51 119.6 .
C51 C52 C53 119.4(3) .
C51 C52 H52 120.3 .
C53 C52 H52 120.3 .
C52 C53 C54 119.9(3) .
C52 C53 H53 120.1 .
C54 C53 H53 120.1 .
C49 C54 C53 121.4(2) .
C49 C54 H54 119.3 .
C53 C54 H54 119.3 .

loop_
_geom_bond_atom_site_label_1
_geom_bond_atom_site_label_2
_geom_bond_distance
_geom_bond_site_symmetry_2
Mg1 N1 2.0502(15) .
Mg1 N2 2.0709(16) .
Mg1 Mg1 2.9130(12) 3_666
C1 C2 1.512(2) .
C1 H1A 0.9800 .
C1 H1B 0.9800 .
C1 H1C 0.9800 .
N1 C2 1.336(2) .
N1 C6 1.435(2) .
N2 C4 1.334(2) .
N2 C27 1.436(2) .
C2 C3 1.397(2) .
C4 C3 1.406(2) .
C4 C5 1.513(2) .
C3 H3 0.9500 .
C6 C11 1.399(2) .
C6 C7 1.405(2) .
C5 H5A 0.9800 .
C5 H5B 0.9800 .
C5 H5C 0.9800 .
C7 C8 1.390(3) .
C7 C12 1.507(3) .
C8 C9 1.384(3) .
C8 H8 0.9500 .
C9 C10 1.389(3) .
C9 C13 1.503(3) .
C10 C11 1.392(2) .
C10 H10 0.9500 .
C11 C14 1.531(2) .
C12 H12A 0.9800 .
C12 H12B 0.9800 .
C12 H12C 0.9800 .
C13 H13A 0.9800 .
C13 H13B 0.9800 .
C13 H13C 0.9800 .
C14 C15 1.521(2) .
C14 C21 1.529(2) .
C14 H14 1.0000 .
C15 C20 1.393(3) .
C15 C16 1.397(2) .
C16 C17 1.387(3) .
C16 H16 0.9500 .
C18 C19 1.377(3) .
C18 C17 1.383(3) .
C18 H18 0.9500 .
C17 H17 0.9500 .
C19 C20 1.391(3) .
C19 H19 0.9500 .
C20 H20 0.9500 .
C21 C22 1.394(3) .
C21 C26 1.395(3) .
C22 C23 1.387(3) .
C22 H22 0.9500 .
C23 C24 1.384(3) .
C23 H23 0.9500 .
C24 C25 1.378(3) .
C24 H24 0.9500 .
C25 C26 1.387(3) .
C25 H25 0.9500 .
C26 H26 0.9500 .
C27 C28 1.400(2) .
C27 C32 1.406(2) .
C28 C29 1.399(2) .
C28 C35 1.526(2) .
C29 C30 1.391(3) .
C29 H29 0.9500 .
C30 C31 1.383(3) .
C30 C34 1.508(3) .
C31 C32 1.391(2) .
C31 H31 0.9500 .
C32 C33 1.507(3) .
C33 H33A 0.9800 .
C33 H33B 0.9800 .
C33 H33C 0.9800 .
C34 H34A 0.9800 .
C34 H34B 0.9800 .
C34 H34C 0.9800 .
C35 C36 1.525(2) .
C35 C42 1.532(2) .
C35 H35 1.0000 .
C36 C37 1.385(3) .
C36 C41 1.394(3) .
C37 C38 1.395(3) .
C37 H37 0.9500 .
C38 C39 1.377(3) .
C38 H38 0.9500 .
C39 C40 1.386(3) .
C39 H39 0.9500 .
C40 C41 1.384(3) .
C40 H40 0.9500 .
C41 H41 0.9500 .
C42 C43 1.385(3) .
C42 C47 1.389(3) .
C43 C44 1.391(3) .
C43 H43 0.9500 .
C44 C45 1.370(4) .
C44 H44 0.9500 .
C45 C46 1.380(3) .
C45 H45 0.9500 .
C46 C47 1.381(3) .
C46 H46 0.9500 .
C47 H47 0.9500 .
C48 C49 1.501(4) .
C48 H48A 0.9800 .
C48 H48B 0.9800 .
C48 H48C 0.9800 .
C49 C54 1.380(3) .
C49 C50 1.389(3) .
C50 C51 1.378(5) .
C50 H50 0.9500 .
C51 C52 1.366(5) .
C51 H51 0.9500 .
C52 C53 1.379(4) .
C52 H52 0.9500 .
C53 C54 1.384(3) .
C53 H53 0.9500 .
C54 H54 0.9500 .

loop_
_geom_torsion_atom_site_label_1
_geom_torsion_atom_site_label_2
_geom_torsion_atom_site_label_3
_geom_torsion_atom_site_label_4
_geom_torsion
C6 N1 C2 C3 168.15(16)
Mg1 N1 C2 C3 -17.4(2)
C6 N1 C2 C1 -9.9(2)
Mg1 N1 C2 C1 164.59(12)
C27 N2 C4 C3 -178.15(15)
Mg1 N2 C4 C3 10.2(2)
C27 N2 C4 C5 1.1(2)
Mg1 N2 C4 C5 -170.61(12)
N1 C2 C3 C4 -6.5(3)
C1 C2 C3 C4 171.59(17)
N2 C4 C3 C2 10.4(3)
C5 C4 C3 C2 -168.81(17)
C2 N1 C6 C11 -88.18(19)
Mg1 N1 C6 C11 97.17(16)
C2 N1 C6 C7 93.92(19)
Mg1 N1 C6 C7 -80.73(17)
C11 C6 C7 C8 3.1(2)
N1 C6 C7 C8 -179.04(15)
C11 C6 C7 C12 -176.17(17)
N1 C6 C7 C12 1.7(2)
C6 C7 C8 C9 -2.5(3)
C12 C7 C8 C9 176.69(18)
C7 C8 C9 C10 -0.3(3)
C7 C8 C9 C13 179.66(19)
C8 C9 C10 C11 2.8(3)
C13 C9 C10 C11 -177.22(19)
C9 C10 C11 C6 -2.2(3)
C9 C10 C11 C14 -179.70(17)
C7 C6 C11 C10 -0.7(2)
N1 C6 C11 C10 -178.63(15)
C7 C6 C11 C14 176.69(15)
N1 C6 C11 C14 -1.2(2)
C10 C11 C14 C15 -64.2(2)
C6 C11 C14 C15 118.39(17)
C10 C11 C14 C21 65.8(2)
C6 C11 C14 C21 -111.61(17)
C21 C14 C15 C20 126.33(17)
C11 C14 C15 C20 -105.01(18)
C21 C14 C15 C16 -53.5(2)
C11 C14 C15 C16 75.1(2)
C20 C15 C16 C17 0.7(3)
C14 C15 C16 C17 -179.49(16)
C19 C18 C17 C16 0.9(3)
C15 C16 C17 C18 -1.1(3)
C17 C18 C19 C20 -0.4(3)
C18 C19 C20 C15 0.0(3)
C16 C15 C20 C19 -0.1(3)
C14 C15 C20 C19 -179.97(16)
C15 C14 C21 C22 -25.0(2)
C11 C14 C21 C22 -154.11(17)
C15 C14 C21 C26 159.39(16)
C11 C14 C21 C26 30.3(2)
C26 C21 C22 C23 -0.9(3)
C14 C21 C22 C23 -176.61(18)
C21 C22 C23 C24 0.8(3)
C22 C23 C24 C25 0.1(3)
C23 C24 C25 C26 -0.9(3)
C24 C25 C26 C21 0.7(3)
C22 C21 C26 C25 0.2(3)
C14 C21 C26 C25 175.95(17)
C4 N2 C27 C28 96.40(19)
Mg1 N2 C27 C28 -91.53(17)
C4 N2 C27 C32 -86.60(19)
Mg1 N2 C27 C32 85.47(17)
C32 C27 C28 C29 2.3(2)
N2 C27 C28 C29 179.20(15)
C32 C27 C28 C35 -178.52(16)
N2 C27 C28 C35 -1.6(2)
C27 C28 C29 C30 0.1(3)
C35 C28 C29 C30 -179.13(16)
C28 C29 C30 C31 -1.4(3)
C28 C29 C30 C34 -179.62(18)
C29 C30 C31 C32 0.3(3)
C34 C30 C31 C32 178.52(18)
C30 C31 C32 C27 2.0(3)
C30 C31 C32 C33 -177.72(17)
C28 C27 C32 C31 -3.3(3)
N2 C27 C32 C31 179.70(15)
C28 C27 C32 C33 176.46(16)
N2 C27 C32 C33 -0.6(2)
C29 C28 C35 C36 88.5(2)
C27 C28 C35 C36 -90.74(19)
C29 C28 C35 C42 -40.2(2)
C27 C28 C35 C42 140.63(16)
C28 C35 C36 C37 -31.9(2)
C42 C35 C36 C37 96.1(2)
C28 C35 C36 C41 149.63(17)
C42 C35 C36 C41 -82.3(2)
C41 C36 C37 C38 -1.0(3)
C35 C36 C37 C38 -179.45(18)
C36 C37 C38 C39 0.7(3)
C37 C38 C39 C40 0.1(3)
C38 C39 C40 C41 -0.6(3)
C39 C40 C41 C36 0.3(3)
C37 C36 C41 C40 0.5(3)
C35 C36 C41 C40 179.04(19)
C36 C35 C42 C43 -17.7(2)
C28 C35 C42 C43 111.2(2)
C36 C35 C42 C47 162.36(17)
C28 C35 C42 C47 -68.8(2)
C47 C42 C43 C44 0.4(3)
C35 C42 C43 C44 -179.58(19)
C42 C43 C44 C45 0.1(3)
C43 C44 C45 C46 0.1(3)
C44 C45 C46 C47 -0.7(3)
C45 C46 C47 C42 1.2(3)
C43 C42 C47 C46 -1.0(3)
C35 C42 C47 C46 178.95(17)
C54 C49 C50 C51 0.8(4)
C48 C49 C50 C51 -178.8(2)
C49 C50 C51 C52 -0.2(4)
C50 C51 C52 C53 -0.3(4)
C51 C52 C53 C54 0.1(4)
C50 C49 C54 C53 -1.0(3)
C48 C49 C54 C53 178.6(2)
C52 C53 C54 C49 0.5(4)
